data_7052802
loop_
_publ_author_name
'Grelaud, Guillaume'
'Tohm\'e, Ayham'
'Argouarch, Gilles'
'Roisnel, Thierry'
'Paul, Fr\'ed\'eric'

_publ_section_title
;
 Stille-type aryl--aryl cross-coupling catalysis using triarylphosphine
 ligands with electron-rich Fe(ii)-alkynyl substituents
;
_journal_issue 12
_journal_name_full 'New Journal of Chemistry'
_journal_page_first 2740
_journal_paper_doi 10.1039/c1nj20480g
_journal_volume 35
_journal_year 2011
_chemical_compound_source 'synthesis as described'
_chemical_formula_moiety 'C56 H53 Fe1 P3'
_chemical_formula_sum 'C56 H53 Fe P3'
_chemical_formula_weight 874.74
_chemical_name_systematic
;
?
;
_space_group_IT_number 2
_symmetry_cell_setting triclinic
_symmetry_Int_Tables_number 2
_symmetry_space_group_name_Hall '-P 1'
_symmetry_space_group_name_H-M 'P -1'
_atom_sites_solution_hydrogens geom
_atom_sites_solution_primary direct
_atom_sites_solution_secondary difmap
_audit_conform_dict_location ftp://ftp.iucr.org/pub/cif_core.dic
_audit_conform_dict_name cif_core.dic
_audit_conform_dict_version 2.4
_audit_creation_date 2009-02-25T11:12:57-00:00
_audit_creation_method 'WinGX routine CIF_UPDATE'
_cell_angle_alpha 102.897(3)
_cell_angle_beta 94.369(3)
_cell_angle_gamma 107.657(2)
_cell_formula_units_Z 2
_cell_length_a 10.9096(6)
_cell_length_b 11.1052(5)
_cell_length_c 20.2561(10)
_cell_measurement_reflns_used 2521
_cell_measurement_temperature 100(2)
_cell_measurement_theta_max 24.66
_cell_measurement_theta_min 2.38
_cell_measurement_wavelength 0.71073
_cell_volume 2252.0(2)
_computing_cell_refinement 'Bruker SMART'
_computing_data_collection 'Bruker SAINT'
_computing_data_reduction 'Bruker SAINT'
_computing_molecular_graphics 'Ortep-3 for Windows (Farrugia, 1997)'
_computing_publication_material 'WinGX publication routines (Farrugia, 1999)'
_computing_structure_refinement 'SHELXL-97 (Sheldrick, 1997)'
_computing_structure_solution 'SIR97 (Altomare et al., 1999)'
_diffrn_ambient_temperature 100(2)
_diffrn_detector 'CCD plate'
_diffrn_measured_fraction_theta_full 0.986
_diffrn_measured_fraction_theta_max 0.986
_diffrn_measurement_device_type 'APEXII, Bruker-AXS'
_diffrn_measurement_method 'CCD rotation images, thin slices'
_diffrn_radiation_monochromator graphite
_diffrn_radiation_probe x-ray
_diffrn_radiation_type MoK\a
_diffrn_radiation_wavelength 0.71073
_diffrn_reflns_av_R_equivalents 0.0775
_diffrn_reflns_av_unetI/netI 0.1175
_diffrn_reflns_limit_h_max 14
_diffrn_reflns_limit_h_min -14
_diffrn_reflns_limit_k_max 14
_diffrn_reflns_limit_k_min -14
_diffrn_reflns_limit_l_max 25
_diffrn_reflns_limit_l_min -26
_diffrn_reflns_number 22820
_diffrn_reflns_theta_full 27.38
_diffrn_reflns_theta_max 27.38
_diffrn_reflns_theta_min 3.44
_exptl_absorpt_coefficient_mu 0.479
_exptl_absorpt_correction_T_max 0.976
_exptl_absorpt_correction_T_min 0.916
_exptl_absorpt_correction_type multi-scan
_exptl_absorpt_process_details
;
[Sheldrick, G.M. (2002). SADABS Bruker AXS Inc., Madison, Wisconsin, USA]
;
_exptl_crystal_colour orange
_exptl_crystal_density_diffrn 1.29
_exptl_crystal_density_method 'not measured'
_exptl_crystal_description stick
_exptl_crystal_F_000 920
_exptl_crystal_size_max 0.17
_exptl_crystal_size_mid 0.09
_exptl_crystal_size_min 0.05
_refine_diff_density_max 0.457
_refine_diff_density_min -0.426
_refine_diff_density_rms 0.086
_refine_ls_extinction_method none
_refine_ls_goodness_of_fit_ref 1.017
_refine_ls_hydrogen_treatment constr
_refine_ls_matrix_type full
_refine_ls_number_parameters 546
_refine_ls_number_reflns 10073
_refine_ls_number_restraints 0
_refine_ls_restrained_S_all 1.017
_refine_ls_R_factor_all 0.1037
_refine_ls_R_factor_gt 0.0634
_refine_ls_shift/su_max 0.006
_refine_ls_shift/su_mean 0
_refine_ls_structure_factor_coef Fsqd
_refine_ls_weighting_details 'calc w=1/[\s^2^(Fo^2^)+(0.0329P)^2^+0.7125P] where P=(Fo^2^+2Fc^2^)/3'
_refine_ls_weighting_scheme calc
_refine_ls_wR_factor_gt 0.1103
_refine_ls_wR_factor_ref 0.1268
_reflns_number_gt 6815
_reflns_number_total 10073
_reflns_threshold_expression >2sigma(I)
_cod_data_source_file c1nj20480g.txt
_cod_data_source_block paraPPh2
_cod_original_cell_volume 2251.97(19)
_cod_database_code 7052802

loop_
_symmetry_equiv_pos_as_xyz
'x, y, z'
'-x, -y, -z'

loop_
_atom_site_label
_atom_site_type_symbol
_atom_site_fract_x
_atom_site_fract_y
_atom_site_fract_z
_atom_site_U_iso_or_equiv
_atom_site_adp_type
_atom_site_occupancy
_atom_site_calc_flag
_atom_site_refinement_flags
Fe1 Fe 0.31171(4) 0.08736(4) 0.85311(2) 0.01292(12) Uani 1 d .
P1 P 0.36745(8) 0.16923(8) 0.76741(4) 0.01492(19) Uani 1 d .
P2 P 0.11471(8) 0.07412(8) 0.81539(4) 0.01462(19) Uani 1 d .
C1 C 0.4800(3) 0.2048(3) 0.92495(16) 0.0146(7) Uani 1 d .
C2 C 0.4744(3) 0.0710(3) 0.90767(16) 0.0150(7) Uani 1 d .
C3 C 0.3590(3) -0.0030(3) 0.92957(16) 0.0166(7) Uani 1 d .
C4 C 0.2925(3) 0.0837(3) 0.95737(16) 0.0150(7) Uani 1 d .
C5 C 0.3679(3) 0.2139(3) 0.95491(16) 0.0150(7) Uani 1 d .
C6 C 0.5974(3) 0.3178(3) 0.92203(17) 0.0190(7) Uani 1 d .
H6A H 0.5689 0.3884 0.9122 0.028 Uiso 1 calc R
H6B H 0.6443 0.2881 0.8858 0.028 Uiso 1 calc R
H6C H 0.6552 0.35 0.9662 0.028 Uiso 1 calc R
C7 C 0.5743(3) 0.0160(3) 0.87867(17) 0.0210(8) Uani 1 d .
H7A H 0.6286 0.0763 0.8556 0.032 Uiso 1 calc R
H7B H 0.5304 -0.0689 0.8456 0.032 Uiso 1 calc R
H7C H 0.6291 0.0045 0.9158 0.032 Uiso 1 calc R
C8 C 0.3238(3) -0.1457(3) 0.92702(17) 0.0228(8) Uani 1 d .
H8A H 0.2407 -0.1747 0.9438 0.034 Uiso 1 calc R
H8B H 0.392 -0.1594 0.9559 0.034 Uiso 1 calc R
H8C H 0.3158 -0.1962 0.8796 0.034 Uiso 1 calc R
C9 C 0.1758(3) 0.0544(3) 0.99337(17) 0.0199(8) Uani 1 d .
H9A H 0.1222 -0.0377 0.975 0.03 Uiso 1 calc R
H9B H 0.1245 0.1103 0.986 0.03 Uiso 1 calc R
H9C H 0.2047 0.0714 1.0426 0.03 Uiso 1 calc R
C10 C 0.3397(3) 0.3348(3) 0.99009(16) 0.0186(7) Uani 1 d .
H10A H 0.3453 0.342 1.0394 0.028 Uiso 1 calc R
H10B H 0.2519 0.3291 0.9715 0.028 Uiso 1 calc R
H10C H 0.4035 0.412 0.9823 0.028 Uiso 1 calc R
C11 C 0.2304(3) 0.0891(3) 0.69543(16) 0.0172(7) Uani 1 d .
H11A H 0.2385 0.1421 0.6617 0.021 Uiso 1 calc R
H11B H 0.2327 0.0016 0.6721 0.021 Uiso 1 calc R
C12 C 0.1010(3) 0.0753(3) 0.72295(16) 0.0189(7) Uani 1 d .
H12A H 0.0344 -0.0069 0.6956 0.023 Uiso 1 calc R
H12B H 0.0714 0.1489 0.7173 0.023 Uiso 1 calc R
C13 C 0.3952(3) 0.3434(3) 0.77199(18) 0.0193(8) Uani 1 d .
C14 C 0.3905(3) 0.4284(3) 0.83259(18) 0.0214(8) Uani 1 d .
H14 H 0.3772 0.3966 0.8722 0.026 Uiso 1 calc R
C15 C 0.4048(3) 0.5592(3) 0.8371(2) 0.0282(9) Uani 1 d .
H15 H 0.4034 0.6163 0.8794 0.034 Uiso 1 calc R
C16 C 0.4211(3) 0.6050(3) 0.7788(2) 0.0298(9) Uani 1 d .
H16 H 0.4288 0.6934 0.7808 0.036 Uiso 1 calc R
C17 C 0.4260(3) 0.5216(3) 0.7177(2) 0.0301(9) Uani 1 d .
H17 H 0.4374 0.5532 0.6779 0.036 Uiso 1 calc R
C18 C 0.4144(3) 0.3922(3) 0.71424(19) 0.0238(8) Uani 1 d .
H18 H 0.4196 0.3364 0.6723 0.029 Uiso 1 calc R
C19 C 0.5109(3) 0.1467(3) 0.73076(17) 0.0181(7) Uani 1 d .
C20 C 0.6277(3) 0.2516(3) 0.74099(18) 0.0243(8) Uani 1 d .
H20 H 0.6321 0.3368 0.7655 0.029 Uiso 1 calc R
C21 C 0.7365(4) 0.2319(4) 0.7155(2) 0.0314(9) Uani 1 d .
H21 H 0.8146 0.3039 0.7229 0.038 Uiso 1 calc R
C22 C 0.7332(4) 0.1096(4) 0.67981(18) 0.0307(9) Uani 1 d .
H22 H 0.808 0.097 0.6622 0.037 Uiso 1 calc R
C23 C 0.6190(4) 0.0052(3) 0.66999(18) 0.0266(8) Uani 1 d .
H23 H 0.6155 -0.0795 0.6452 0.032 Uiso 1 calc R
C24 C 0.5101(3) 0.0227(3) 0.69572(17) 0.0225(8) Uani 1 d .
H24 H 0.4335 -0.0507 0.6895 0.027 Uiso 1 calc R
C25 C 0.0469(3) 0.2027(3) 0.85392(16) 0.0153(7) Uani 1 d .
C26 C -0.0343(3) 0.1869(3) 0.90373(17) 0.0192(7) Uani 1 d .
H26 H -0.0593 0.1062 0.9161 0.023 Uiso 1 calc R
C27 C -0.0795(3) 0.2857(3) 0.93553(18) 0.0237(8) Uani 1 d .
H27 H -0.1346 0.2723 0.9692 0.028 Uiso 1 calc R
C28 C -0.0441(3) 0.4040(3) 0.91804(18) 0.0264(8) Uani 1 d .
H28 H -0.0758 0.4717 0.939 0.032 Uiso 1 calc R
C29 C 0.0381(3) 0.4223(3) 0.86961(19) 0.0255(8) Uani 1 d .
H29 H 0.0644 0.5039 0.8582 0.031 Uiso 1 calc R
C30 C 0.0822(3) 0.3230(3) 0.83764(18) 0.0201(8) Uani 1 d .
H30 H 0.1375 0.337 0.8041 0.024 Uiso 1 calc R
C31 C -0.0230(3) -0.0723(3) 0.81570(16) 0.0161(7) Uani 1 d .
C32 C -0.0029(3) -0.1724(3) 0.84091(17) 0.0185(7) Uani 1 d .
H32 H 0.0829 -0.1665 0.8578 0.022 Uiso 1 calc R
C33 C -0.1075(3) -0.2814(3) 0.84167(18) 0.0227(8) Uani 1 d .
H33 H -0.0926 -0.3491 0.8592 0.027 Uiso 1 calc R
C34 C -0.2325(3) -0.2916(3) 0.81707(17) 0.0224(8) Uani 1 d .
H34 H -0.3036 -0.3659 0.8178 0.027 Uiso 1 calc R
C35 C -0.2545(3) -0.1925(3) 0.79105(17) 0.0225(8) Uani 1 d .
H35 H -0.3404 -0.1992 0.7738 0.027 Uiso 1 calc R
C36 C -0.1492(3) -0.0835(3) 0.79064(17) 0.0201(8) Uani 1 d .
H36 H -0.1641 -0.016 0.773 0.024 Uiso 1 calc R
C37 C 0.2677(3) -0.0769(3) 0.78746(16) 0.0155(7) Uani 1 d .
C38 C 0.2343(3) -0.1833(3) 0.74651(17) 0.0172(7) Uani 1 d .
C39 C 0.1908(3) -0.3128(3) 0.70003(16) 0.0164(7) Uani 1 d .
C40 C 0.2188(3) -0.3364(3) 0.63308(17) 0.0191(8) Uani 1 d .
H40 H 0.2643 -0.2649 0.6162 0.023 Uiso 1 calc R
C41 C 0.1813(3) -0.4625(3) 0.59091(17) 0.0204(8) Uani 1 d .
H41 H 0.2008 -0.4758 0.5455 0.024 Uiso 1 calc R
C42 C 0.1203(3) -0.4213(3) 0.72283(17) 0.0191(7) Uani 1 d .
H42 H 0.0965 -0.4079 0.7674 0.023 Uiso 1 calc R
C43 C 0.0857(3) -0.5470(3) 0.68080(17) 0.0201(8) Uani 1 d .
H43 H 0.0409 -0.619 0.6976 0.024 Uiso 1 calc R
C44 C 0.1154(3) -0.5703(3) 0.61408(17) 0.0178(7) Uani 1 d .
C45 C 0.1466(4) -0.7192(3) 0.48812(18) 0.0237(8) Uani 1 d .
C46 C 0.0826(4) -0.7127(3) 0.42683(18) 0.0255(8) Uani 1 d .
H46 H -0.0084 -0.7274 0.4214 0.031 Uiso 1 calc R
C47 C 0.1518(4) -0.6849(3) 0.37394(19) 0.0326(9) Uani 1 d .
H47 H 0.1077 -0.6811 0.3325 0.039 Uiso 1 calc R
C48 C 0.2853(4) -0.6626(4) 0.3817(2) 0.0379(10) Uani 1 d .
H48 H 0.3328 -0.6422 0.3459 0.045 Uiso 1 calc R
C49 C 0.3489(4) -0.6702(4) 0.4420(2) 0.0409(11) Uani 1 d .
H49 H 0.4401 -0.6546 0.4475 0.049 Uiso 1 calc R
P5 P 0.06864(10) -0.74164(8) 0.56365(5) 0.0237(2) Uani 1 d .
C50 C 0.2797(4) -0.7006(3) 0.4941(2) 0.0336(9) Uani 1 d .
H50 H 0.3235 -0.7087 0.5344 0.04 Uiso 1 calc R
C51 C -0.1051(4) -0.7796(3) 0.53321(17) 0.0233(8) Uani 1 d .
C52 C -0.1766(4) -0.9062(3) 0.49443(18) 0.0294(9) Uani 1 d .
H52 H -0.1332 -0.9683 0.482 0.035 Uiso 1 calc R
C53 C -0.3087(4) -0.9426(4) 0.47390(19) 0.0334(10) Uani 1 d .
H53 H -0.3554 -1.0291 0.4472 0.04 Uiso 1 calc R
C54 C -0.3742(4) -0.8536(4) 0.49200(19) 0.0331(10) Uani 1 d .
H54 H -0.4655 -0.8795 0.4779 0.04 Uiso 1 calc R
C55 C -0.3069(4) -0.7272(3) 0.53046(18) 0.0296(9) Uani 1 d .
H55 H -0.3516 -0.6663 0.5432 0.036 Uiso 1 calc R
C56 C -0.1722(4) -0.6903(3) 0.55032(18) 0.0266(9) Uani 1 d .
H56 H -0.1254 -0.6031 0.5759 0.032 Uiso 1 calc R

loop_
_atom_site_aniso_label
_atom_site_aniso_U_11
_atom_site_aniso_U_22
_atom_site_aniso_U_33
_atom_site_aniso_U_23
_atom_site_aniso_U_13
_atom_site_aniso_U_12
Fe1 0.0115(2) 0.0138(2) 0.0143(3) 0.00323(18) 0.00352(19) 0.00543(18)
P1 0.0129(4) 0.0159(4) 0.0183(5) 0.0064(3) 0.0050(4) 0.0059(3)
P2 0.0119(4) 0.0170(4) 0.0167(5) 0.0048(3) 0.0050(4) 0.0061(3)
C1 0.0145(17) 0.0168(15) 0.0139(17) 0.0036(13) 0.0009(13) 0.0080(13)
C2 0.0155(17) 0.0209(16) 0.0116(17) 0.0042(13) -0.0011(13) 0.0110(14)
C3 0.0193(18) 0.0186(15) 0.0131(17) 0.0031(13) 0.0003(14) 0.0090(14)
C4 0.0131(17) 0.0172(15) 0.0151(17) 0.0032(13) 0.0022(14) 0.0066(13)
C5 0.0157(17) 0.0164(15) 0.0140(17) 0.0029(13) 0.0036(14) 0.0074(13)
C6 0.0127(17) 0.0197(16) 0.025(2) 0.0039(14) 0.0039(15) 0.0066(14)
C7 0.0169(18) 0.0249(17) 0.0218(19) 0.0038(15) 0.0053(15) 0.0087(15)
C8 0.029(2) 0.0209(17) 0.022(2) 0.0069(15) 0.0006(16) 0.0143(16)
C9 0.0183(18) 0.0228(17) 0.0207(19) 0.0075(14) 0.0063(15) 0.0075(14)
C10 0.0185(18) 0.0219(16) 0.0170(18) 0.0023(14) 0.0045(14) 0.0107(14)
C11 0.0171(18) 0.0215(16) 0.0155(18) 0.0072(14) 0.0065(14) 0.0070(14)
C12 0.0164(18) 0.0237(17) 0.0181(18) 0.0058(14) 0.0022(14) 0.0083(14)
C13 0.0107(17) 0.0200(16) 0.032(2) 0.0123(15) 0.0061(15) 0.0070(14)
C14 0.0148(18) 0.0233(17) 0.030(2) 0.0103(15) 0.0031(15) 0.0094(15)
C15 0.021(2) 0.0200(17) 0.044(3) 0.0077(17) 0.0010(18) 0.0082(15)
C16 0.0125(19) 0.0175(17) 0.059(3) 0.0145(18) -0.0017(18) 0.0037(14)
C17 0.0146(19) 0.033(2) 0.046(3) 0.0237(19) 0.0011(18) 0.0038(16)
C18 0.0170(19) 0.0255(18) 0.032(2) 0.0139(16) 0.0036(16) 0.0063(15)
C19 0.0168(18) 0.0237(16) 0.0179(18) 0.0101(14) 0.0067(14) 0.0083(14)
C20 0.021(2) 0.0290(18) 0.027(2) 0.0120(16) 0.0038(16) 0.0100(16)
C21 0.016(2) 0.045(2) 0.038(2) 0.0200(19) 0.0093(18) 0.0077(17)
C22 0.025(2) 0.057(3) 0.027(2) 0.0216(19) 0.0165(17) 0.026(2)
C23 0.030(2) 0.038(2) 0.019(2) 0.0063(16) 0.0060(16) 0.0210(18)
C24 0.0177(19) 0.0277(18) 0.023(2) 0.0062(15) 0.0066(15) 0.0088(15)
C25 0.0109(16) 0.0194(15) 0.0161(17) 0.0042(13) 0.0020(13) 0.0062(13)
C26 0.0180(18) 0.0204(16) 0.0220(19) 0.0093(14) 0.0062(15) 0.0072(14)
C27 0.023(2) 0.0255(18) 0.027(2) 0.0075(16) 0.0106(16) 0.0118(16)
C28 0.025(2) 0.0282(18) 0.031(2) 0.0045(16) 0.0082(17) 0.0171(16)
C29 0.028(2) 0.0196(17) 0.038(2) 0.0165(16) 0.0086(18) 0.0126(16)
C30 0.0158(18) 0.0233(17) 0.025(2) 0.0126(15) 0.0095(15) 0.0062(14)
C31 0.0156(17) 0.0174(15) 0.0152(17) 0.0021(13) 0.0054(14) 0.0064(14)
C32 0.0158(18) 0.0193(16) 0.0213(19) 0.0060(14) 0.0037(15) 0.0063(14)
C33 0.0209(19) 0.0194(16) 0.034(2) 0.0103(15) 0.0120(17) 0.0108(15)
C34 0.0195(19) 0.0211(17) 0.026(2) 0.0060(15) 0.0134(16) 0.0041(15)
C35 0.0150(18) 0.0225(17) 0.026(2) 0.0002(15) 0.0033(15) 0.0049(14)
C36 0.0174(18) 0.0219(16) 0.024(2) 0.0075(15) 0.0073(15) 0.0086(15)
C37 0.0128(17) 0.0190(16) 0.0204(18) 0.0119(14) 0.0051(14) 0.0079(13)
C38 0.0157(18) 0.0191(16) 0.0184(18) 0.0062(14) 0.0048(14) 0.0065(14)
C39 0.0158(17) 0.0179(15) 0.0176(18) 0.0042(13) 0.0018(14) 0.0091(14)
C40 0.0226(19) 0.0158(15) 0.0201(19) 0.0064(14) 0.0071(15) 0.0057(14)
C41 0.0233(19) 0.0239(17) 0.0139(18) 0.0037(14) 0.0046(15) 0.0083(15)
C42 0.0184(18) 0.0234(17) 0.0180(18) 0.0049(14) 0.0054(15) 0.0101(15)
C43 0.0168(18) 0.0175(16) 0.025(2) 0.0082(14) 0.0036(15) 0.0029(14)
C44 0.0161(18) 0.0161(15) 0.0215(19) 0.0057(14) 0.0015(14) 0.0053(14)
C45 0.029(2) 0.0142(16) 0.025(2) -0.0029(14) 0.0041(17) 0.0093(15)
C46 0.022(2) 0.0261(18) 0.024(2) 0.0007(16) 0.0028(16) 0.0057(16)
C47 0.035(2) 0.040(2) 0.024(2) 0.0034(17) 0.0076(18) 0.0162(19)
C48 0.036(3) 0.045(2) 0.026(2) -0.0027(18) 0.013(2) 0.010(2)
C49 0.023(2) 0.050(2) 0.039(3) -0.005(2) 0.003(2) 0.0088(19)
P5 0.0306(6) 0.0162(4) 0.0220(5) 0.0022(4) 0.0012(4) 0.0070(4)
C50 0.033(2) 0.037(2) 0.027(2) -0.0011(17) -0.0016(18) 0.0147(19)
C51 0.028(2) 0.0188(16) 0.021(2) 0.0074(14) 0.0049(16) 0.0019(15)
C52 0.037(2) 0.0236(18) 0.021(2) 0.0031(15) 0.0100(18) 0.0011(17)
C53 0.036(2) 0.0285(19) 0.024(2) 0.0060(17) 0.0101(19) -0.0065(18)
C54 0.023(2) 0.040(2) 0.027(2) 0.0110(18) 0.0085(18) -0.0051(18)
C55 0.033(2) 0.035(2) 0.022(2) 0.0085(17) 0.0067(18) 0.0116(18)
C56 0.033(2) 0.0197(17) 0.023(2) 0.0049(15) 0.0041(17) 0.0033(16)

loop_
_atom_type_symbol
_atom_type_description
_atom_type_scat_dispersion_real
_atom_type_scat_dispersion_imag
_atom_type_scat_source
C C 0.0033 0.0016 'International Tables Vol C Tables 4.2.6.8 and 6.1.1.4'
H H 0 0 'International Tables Vol C Tables 4.2.6.8 and 6.1.1.4'
P P 0.1023 0.0942 'International Tables Vol C Tables 4.2.6.8 and 6.1.1.4'
Fe Fe 0.3463 0.8444 'International Tables Vol C Tables 4.2.6.8 and 6.1.1.4'

loop_
_geom_angle_atom_site_label_1
_geom_angle_atom_site_label_2
_geom_angle_atom_site_label_3
_geom_angle
C37 Fe1 C2 96.01(13)
C37 Fe1 C1 133.51(13)
C2 Fe1 C1 39.70(11)
C37 Fe1 C3 88.53(13)
C2 Fe1 C3 39.82(12)
C1 Fe1 C3 65.88(12)
C37 Fe1 C5 153.98(13)
C2 Fe1 C5 66.45(12)
C1 Fe1 C5 39.12(11)
C3 Fe1 C5 65.62(11)
C37 Fe1 C4 117.01(12)
C2 Fe1 C4 66.31(12)
C1 Fe1 C4 65.74(12)
C3 Fe1 C4 38.74(11)
C5 Fe1 C4 39.34(11)
C37 Fe1 P2 82.99(10)
C2 Fe1 P2 164.00(9)
C1 Fe1 P2 143.48(9)
C3 Fe1 P2 124.23(9)
C5 Fe1 P2 108.44(9)
C4 Fe1 P2 99.82(9)
C37 Fe1 P1 84.61(10)
C2 Fe1 P1 110.15(9)
C1 Fe1 P1 97.29(9)
C3 Fe1 P1 148.21(9)
C5 Fe1 P1 118.77(9)
C4 Fe1 P1 158.08(8)
P2 Fe1 P1 85.70(4)
C19 P1 C13 100.91(14)
C19 P1 C11 104.69(15)
C13 P1 C11 101.10(15)
C19 P1 Fe1 118.63(11)
C13 P1 Fe1 121.66(11)
C11 P1 Fe1 107.45(10)
C25 P2 C31 99.21(14)
C25 P2 C12 102.77(15)
C31 P2 C12 102.85(15)
C25 P2 Fe1 120.37(11)
C31 P2 Fe1 119.34(11)
C12 P2 Fe1 109.81(11)
C5 C1 C2 108.8(3)
C5 C1 C6 126.5(3)
C2 C1 C6 124.0(3)
C5 C1 Fe1 71.43(18)
C2 C1 Fe1 69.34(17)
C6 C1 Fe1 132.7(2)
C1 C2 C3 107.3(3)
C1 C2 C7 127.7(3)
C3 C2 C7 124.8(3)
C1 C2 Fe1 70.97(18)
C3 C2 Fe1 71.57(19)
C7 C2 Fe1 127.2(2)
C4 C3 C2 108.4(3)
C4 C3 C8 127.3(3)
C2 C3 C8 124.2(3)
C4 C3 Fe1 71.05(18)
C2 C3 Fe1 68.61(18)
C8 C3 Fe1 129.2(2)
C3 C4 C5 108.1(3)
C3 C4 C9 127.6(3)
C5 C4 C9 123.7(3)
C3 C4 Fe1 70.21(18)
C5 C4 Fe1 70.22(17)
C9 C4 Fe1 132.1(2)
C1 C5 C4 107.4(3)
C1 C5 C10 128.4(3)
C4 C5 C10 123.3(3)
C1 C5 Fe1 69.45(17)
C4 C5 Fe1 70.44(17)
C10 C5 Fe1 133.6(2)
C1 C6 H6A 109.5
C1 C6 H6B 109.5
H6A C6 H6B 109.5
C1 C6 H6C 109.5
H6A C6 H6C 109.5
H6B C6 H6C 109.5
C2 C7 H7A 109.5
C2 C7 H7B 109.5
H7A C7 H7B 109.5
C2 C7 H7C 109.5
H7A C7 H7C 109.5
H7B C7 H7C 109.5
C3 C8 H8A 109.5
C3 C8 H8B 109.5
H8A C8 H8B 109.5
C3 C8 H8C 109.5
H8A C8 H8C 109.5
H8B C8 H8C 109.5
C4 C9 H9A 109.5
C4 C9 H9B 109.5
H9A C9 H9B 109.5
C4 C9 H9C 109.5
H9A C9 H9C 109.5
H9B C9 H9C 109.5
C5 C10 H10A 109.5
C5 C10 H10B 109.5
H10A C10 H10B 109.5
C5 C10 H10C 109.5
H10A C10 H10C 109.5
H10B C10 H10C 109.5
C12 C11 P1 109.5(2)
C12 C11 H11A 109.8
P1 C11 H11A 109.8
C12 C11 H11B 109.8
P1 C11 H11B 109.8
H11A C11 H11B 108.2
C11 C12 P2 112.5(2)
C11 C12 H12A 109.1
P2 C12 H12A 109.1
C11 C12 H12B 109.1
P2 C12 H12B 109.1
H12A C12 H12B 107.8
C14 C13 C18 118.0(3)
C14 C13 P1 120.3(3)
C18 C13 P1 121.6(3)
C13 C14 C15 121.9(3)
C13 C14 H14 119.1
C15 C14 H14 119.1
C16 C15 C14 119.1(3)
C16 C15 H15 120.4
C14 C15 H15 120.4
C17 C16 C15 119.9(3)
C17 C16 H16 120
C15 C16 H16 120
C16 C17 C18 120.4(4)
C16 C17 H17 119.8
C18 C17 H17 119.8
C17 C18 C13 120.6(3)
C17 C18 H18 119.7
C13 C18 H18 119.7
C24 C19 C20 117.6(3)
C24 C19 P1 121.0(2)
C20 C19 P1 121.2(2)
C21 C20 C19 120.5(3)
C21 C20 H20 119.7
C19 C20 H20 119.7
C22 C21 C20 121.1(3)
C22 C21 H21 119.4
C20 C21 H21 119.4
C21 C22 C23 118.8(3)
C21 C22 H22 120.6
C23 C22 H22 120.6
C24 C23 C22 120.9(3)
C24 C23 H23 119.5
C22 C23 H23 119.5
C23 C24 C19 121.0(3)
C23 C24 H24 119.5
C19 C24 H24 119.5
C30 C25 C26 117.3(3)
C30 C25 P2 120.9(2)
C26 C25 P2 121.6(2)
C27 C26 C25 121.8(3)
C27 C26 H26 119.1
C25 C26 H26 119.1
C28 C27 C26 119.8(3)
C28 C27 H27 120.1
C26 C27 H27 120.1
C29 C28 C27 119.2(3)
C29 C28 H28 120.4
C27 C28 H28 120.4
C30 C29 C28 120.7(3)
C30 C29 H29 119.6
C28 C29 H29 119.6
C29 C30 C25 121.1(3)
C29 C30 H30 119.5
C25 C30 H30 119.5
C32 C31 C36 118.8(3)
C32 C31 P2 121.1(3)
C36 C31 P2 120.1(2)
C31 C32 C33 120.6(3)
C31 C32 H32 119.7
C33 C32 H32 119.7
C34 C33 C32 120.3(3)
C34 C33 H33 119.8
C32 C33 H33 119.8
C33 C34 C35 119.9(3)
C33 C34 H34 120
C35 C34 H34 120
C34 C35 C36 119.4(3)
C34 C35 H35 120.3
C36 C35 H35 120.3
C31 C36 C35 121.0(3)
C31 C36 H36 119.5
C35 C36 H36 119.5
C38 C37 Fe1 177.1(3)
C37 C38 C39 177.2(3)
C40 C39 C42 117.8(3)
C40 C39 C38 122.5(3)
C42 C39 C38 119.6(3)
C41 C40 C39 121.1(3)
C41 C40 H40 119.4
C39 C40 H40 119.4
C40 C41 C44 121.1(3)
C40 C41 H41 119.4
C44 C41 H41 119.4
C43 C42 C39 120.5(3)
C43 C42 H42 119.7
C39 C42 H42 119.7
C42 C43 C44 121.3(3)
C42 C43 H43 119.3
C44 C43 H43 119.3
C41 C44 C43 118.0(3)
C41 C44 P5 124.4(2)
C43 C44 P5 117.6(2)
C50 C45 C46 118.6(3)
C50 C45 P5 117.0(3)
C46 C45 P5 124.3(3)
C47 C46 C45 120.5(4)
C47 C46 H46 119.8
C45 C46 H46 119.8
C48 C47 C46 120.1(4)
C48 C47 H47 119.9
C46 C47 H47 119.9
C49 C48 C47 119.7(4)
C49 C48 H48 120.2
C47 C48 H48 120.2
C50 C49 C48 120.3(4)
C50 C49 H49 119.9
C48 C49 H49 119.9
C45 P5 C51 103.94(17)
C45 P5 C44 100.20(14)
C51 P5 C44 102.12(15)
C49 C50 C45 120.8(4)
C49 C50 H50 119.6
C45 C50 H50 119.6
C52 C51 C56 117.8(4)
C52 C51 P5 118.7(3)
C56 C51 P5 123.4(3)
C53 C52 C51 121.3(4)
C53 C52 H52 119.4
C51 C52 H52 119.4
C52 C53 C54 120.3(3)
C52 C53 H53 119.9
C54 C53 H53 119.9
C55 C54 C53 120.3(4)
C55 C54 H54 119.9
C53 C54 H54 119.9
C54 C55 C56 119.2(4)
C54 C55 H55 120.4
C56 C55 H55 120.4
C55 C56 C51 121.2(3)
C55 C56 H56 119.4
C51 C56 H56 119.4

loop_
_geom_bond_atom_site_label_1
_geom_bond_atom_site_label_2
_geom_bond_distance
Fe1 C37 1.901(3)
Fe1 C2 2.095(3)
Fe1 C1 2.117(3)
Fe1 C3 2.135(3)
Fe1 C5 2.143(3)
Fe1 C4 2.146(3)
Fe1 P2 2.1754(10)
Fe1 P1 2.1772(9)
P1 C19 1.843(3)
P1 C13 1.844(3)
P1 C11 1.854(3)
P2 C25 1.851(3)
P2 C31 1.851(3)
P2 C12 1.870(3)
C1 C5 1.426(4)
C1 C2 1.430(4)
C1 C6 1.513(4)
C2 C3 1.441(4)
C2 C7 1.499(4)
C3 C4 1.420(4)
C3 C8 1.501(4)
C4 C5 1.444(4)
C4 C9 1.501(4)
C5 C10 1.504(4)
C6 H6A 0.98
C6 H6B 0.98
C6 H6C 0.98
C7 H7A 0.98
C7 H7B 0.98
C7 H7C 0.98
C8 H8A 0.98
C8 H8B 0.98
C8 H8C 0.98
C9 H9A 0.98
C9 H9B 0.98
C9 H9C 0.98
C10 H10A 0.98
C10 H10B 0.98
C10 H10C 0.98
C11 C12 1.534(4)
C11 H11A 0.99
C11 H11B 0.99
C12 H12A 0.99
C12 H12B 0.99
C13 C14 1.386(4)
C13 C18 1.400(5)
C14 C15 1.395(4)
C14 H14 0.95
C15 C16 1.388(5)
C15 H15 0.95
C16 C17 1.386(5)
C16 H16 0.95
C17 C18 1.389(5)
C17 H17 0.95
C18 H18 0.95
C19 C24 1.398(4)
C19 C20 1.405(4)
C20 C21 1.387(5)
C20 H20 0.95
C21 C22 1.378(5)
C21 H21 0.95
C22 C23 1.385(5)
C22 H22 0.95
C23 C24 1.382(4)
C23 H23 0.95
C24 H24 0.95
C25 C30 1.395(4)
C25 C26 1.398(4)
C26 C27 1.386(4)
C26 H26 0.95
C27 C28 1.386(5)
C27 H27 0.95
C28 C29 1.386(5)
C28 H28 0.95
C29 C30 1.386(4)
C29 H29 0.95
C30 H30 0.95
C31 C32 1.389(4)
C31 C36 1.390(4)
C32 C33 1.393(4)
C32 H32 0.95
C33 C34 1.378(5)
C33 H33 0.95
C34 C35 1.395(5)
C34 H34 0.95
C35 C36 1.395(4)
C35 H35 0.95
C36 H36 0.95
C37 C38 1.214(4)
C38 C39 1.446(4)
C39 C40 1.398(4)
C39 C42 1.413(4)
C40 C41 1.386(4)
C40 H40 0.95
C41 C44 1.396(4)
C41 H41 0.95
C42 C43 1.385(4)
C42 H42 0.95
C43 C44 1.400(4)
C43 H43 0.95
C44 P5 1.841(3)
C45 C50 1.395(5)
C45 C46 1.404(5)
C45 P5 1.834(4)
C46 C47 1.394(5)
C46 H46 0.95
C47 C48 1.391(5)
C47 H47 0.95
C48 C49 1.390(6)
C48 H48 0.95
C49 C50 1.387(5)
C49 H49 0.95
P5 C51 1.836(4)
C50 H50 0.95
C51 C52 1.396(4)
C51 C56 1.402(5)
C52 C53 1.377(5)
C52 H52 0.95
C53 C54 1.389(5)
C53 H53 0.95
C54 C55 1.384(5)
C54 H54 0.95
C55 C56 1.400(5)
C55 H55 0.95
C56 H56 0.95

loop_
_geom_torsion_atom_site_label_1
_geom_torsion_atom_site_label_2
_geom_torsion_atom_site_label_3
_geom_torsion_atom_site_label_4
_geom_torsion
C37 Fe1 P1 C19 -68.54(16)
C2 Fe1 P1 C19 25.91(15)
C1 Fe1 P1 C19 64.71(15)
C3 Fe1 P1 C19 9.9(2)
C5 Fe1 P1 C19 99.41(16)
C4 Fe1 P1 C19 102.4(3)
P2 Fe1 P1 C19 -151.89(12)
C37 Fe1 P1 C13 165.32(16)
C2 Fe1 P1 C13 -100.24(15)
C1 Fe1 P1 C13 -61.44(15)
C3 Fe1 P1 C13 -116.3(2)
C5 Fe1 P1 C13 -26.74(17)
C4 Fe1 P1 C13 -23.8(3)
P2 Fe1 P1 C13 81.97(13)
C37 Fe1 P1 C11 49.79(14)
C2 Fe1 P1 C11 144.23(14)
C1 Fe1 P1 C11 -176.97(13)
C3 Fe1 P1 C11 128.18(19)
C5 Fe1 P1 C11 -142.27(14)
C4 Fe1 P1 C11 -139.3(3)
P2 Fe1 P1 C11 -33.56(11)
C37 Fe1 P2 C25 177.32(15)
C2 Fe1 P2 C25 89.9(3)
C1 Fe1 P2 C25 -1.1(2)
C3 Fe1 P2 C25 93.92(16)
C5 Fe1 P2 C25 21.34(15)
C4 Fe1 P2 C25 61.02(14)
P1 Fe1 P2 C25 -97.59(12)
C37 Fe1 P2 C31 54.50(15)
C2 Fe1 P2 C31 -32.9(3)
C1 Fe1 P2 C31 -123.97(18)
C3 Fe1 P2 C31 -28.90(15)
C5 Fe1 P2 C31 -101.49(14)
C4 Fe1 P2 C31 -61.80(14)
P1 Fe1 P2 C31 139.58(11)
C37 Fe1 P2 C12 -63.77(14)
C2 Fe1 P2 C12 -151.2(3)
C1 Fe1 P2 C12 117.76(18)
C3 Fe1 P2 C12 -147.17(15)
C5 Fe1 P2 C12 140.25(14)
C4 Fe1 P2 C12 179.93(13)
P1 Fe1 P2 C12 21.31(11)
C37 Fe1 C1 C5 -142.80(19)
C2 Fe1 C1 C5 -119.3(3)
C3 Fe1 C1 C5 -80.43(19)
C4 Fe1 C1 C5 -37.79(17)
P2 Fe1 C1 C5 35.1(2)
P1 Fe1 C1 C5 127.73(17)
C37 Fe1 C1 C2 -23.5(3)
C3 Fe1 C1 C2 38.91(18)
C5 Fe1 C1 C2 119.3(3)
C4 Fe1 C1 C2 81.55(19)
P2 Fe1 C1 C2 154.44(15)
P1 Fe1 C1 C2 -112.94(17)
C37 Fe1 C1 C6 94.2(3)
C2 Fe1 C1 C6 117.7(4)
C3 Fe1 C1 C6 156.6(3)
C5 Fe1 C1 C6 -123.0(4)
C4 Fe1 C1 C6 -160.8(3)
P2 Fe1 C1 C6 -87.9(3)
P1 Fe1 C1 C6 4.7(3)
C5 C1 C2 C3 -2.0(4)
C6 C1 C2 C3 168.9(3)
Fe1 C1 C2 C3 -62.8(2)
C5 C1 C2 C7 -176.4(3)
C6 C1 C2 C7 -5.5(5)
Fe1 C1 C2 C7 122.8(3)
C5 C1 C2 Fe1 60.8(2)
C6 C1 C2 Fe1 -128.3(3)
C37 Fe1 C2 C1 163.12(18)
C3 Fe1 C2 C1 -116.5(2)
C5 Fe1 C2 C1 -36.87(17)
C4 Fe1 C2 C1 -79.98(18)
P2 Fe1 C2 C1 -111.3(3)
P1 Fe1 C2 C1 76.67(17)
C37 Fe1 C2 C3 -80.40(18)
C1 Fe1 C2 C3 116.5(2)
C5 Fe1 C2 C3 79.61(18)
C4 Fe1 C2 C3 36.50(16)
P2 Fe1 C2 C3 5.2(4)
P1 Fe1 C2 C3 -166.85(15)
C37 Fe1 C2 C7 39.7(3)
C1 Fe1 C2 C7 -123.4(4)
C3 Fe1 C2 C7 120.1(3)
C5 Fe1 C2 C7 -160.2(3)
C4 Fe1 C2 C7 156.6(3)
P2 Fe1 C2 C7 125.3(3)
P1 Fe1 C2 C7 -46.7(3)
C1 C2 C3 C4 2.2(4)
C7 C2 C3 C4 176.8(3)
Fe1 C2 C3 C4 -60.2(2)
C1 C2 C3 C8 -173.9(3)
C7 C2 C3 C8 0.7(5)
Fe1 C2 C3 C8 123.7(3)
C1 C2 C3 Fe1 62.4(2)
C7 C2 C3 Fe1 -123.0(3)
C37 Fe1 C3 C4 -139.3(2)
C2 Fe1 C3 C4 119.5(3)
C1 Fe1 C3 C4 80.71(19)
C5 Fe1 C3 C4 37.63(18)
P2 Fe1 C3 C4 -58.8(2)
P1 Fe1 C3 C4 143.42(17)
C37 Fe1 C3 C2 101.22(18)
C1 Fe1 C3 C2 -38.79(17)
C5 Fe1 C3 C2 -81.87(18)
C4 Fe1 C3 C2 -119.5(3)
P2 Fe1 C3 C2 -178.28(14)
P1 Fe1 C3 C2 23.9(3)
C37 Fe1 C3 C8 -16.2(3)
C2 Fe1 C3 C8 -117.4(4)
C1 Fe1 C3 C8 -156.2(3)
C5 Fe1 C3 C8 160.7(3)
C4 Fe1 C3 C8 123.1(4)
P2 Fe1 C3 C8 64.3(3)
P1 Fe1 C3 C8 -93.5(3)
C2 C3 C4 C5 -1.6(4)
C8 C3 C4 C5 174.3(3)
Fe1 C3 C4 C5 -60.3(2)
C2 C3 C4 C9 -172.9(3)
C8 C3 C4 C9 3.1(6)
Fe1 C3 C4 C9 128.5(3)
C2 C3 C4 Fe1 58.6(2)
C8 C3 C4 Fe1 -125.4(3)
C37 Fe1 C4 C3 47.0(2)
C2 Fe1 C4 C3 -37.49(18)
C1 Fe1 C4 C3 -81.1(2)
C5 Fe1 C4 C3 -118.7(3)
P2 Fe1 C4 C3 134.14(17)
P1 Fe1 C4 C3 -122.8(2)
C37 Fe1 C4 C5 165.74(18)
C2 Fe1 C4 C5 81.20(19)
C1 Fe1 C4 C5 37.57(18)
C3 Fe1 C4 C5 118.7(3)
P2 Fe1 C4 C5 -107.17(17)
P1 Fe1 C4 C5 -4.1(3)
C37 Fe1 C4 C9 -76.2(3)
C2 Fe1 C4 C9 -160.7(3)
C1 Fe1 C4 C9 155.7(3)
C3 Fe1 C4 C9 -123.2(4)
C5 Fe1 C4 C9 118.1(4)
P2 Fe1 C4 C9 10.9(3)
P1 Fe1 C4 C9 114.0(3)
C2 C1 C5 C4 1.0(4)
C6 C1 C5 C4 -169.6(3)
Fe1 C1 C5 C4 60.5(2)
C2 C1 C5 C10 170.5(3)
C6 C1 C5 C10 -0.1(6)
Fe1 C1 C5 C10 -130.0(4)
C2 C1 C5 Fe1 -59.5(2)
C6 C1 C5 Fe1 129.9(3)
C3 C4 C5 C1 0.4(4)
C9 C4 C5 C1 172.1(3)
Fe1 C4 C5 C1 -59.9(2)
C3 C4 C5 C10 -169.8(3)
C9 C4 C5 C10 1.9(5)
Fe1 C4 C5 C10 130.0(3)
C3 C4 C5 Fe1 60.3(2)
C9 C4 C5 Fe1 -128.1(3)
C37 Fe1 C5 C1 88.2(3)
C2 Fe1 C5 C1 37.40(18)
C3 Fe1 C5 C1 81.2(2)
C4 Fe1 C5 C1 118.2(3)
P2 Fe1 C5 C1 -158.85(16)
P1 Fe1 C5 C1 -63.52(19)
C37 Fe1 C5 C4 -30.0(4)
C2 Fe1 C5 C4 -80.82(19)
C1 Fe1 C5 C4 -118.2(3)
C3 Fe1 C5 C4 -37.07(18)
P2 Fe1 C5 C4 82.93(18)
P1 Fe1 C5 C4 178.26(15)
C37 Fe1 C5 C10 -147.8(3)
C2 Fe1 C5 C10 161.4(3)
C1 Fe1 C5 C10 124.0(4)
C3 Fe1 C5 C10 -154.8(3)
C4 Fe1 C5 C10 -117.7(4)
P2 Fe1 C5 C10 -34.8(3)
P1 Fe1 C5 C10 60.5(3)
C19 P1 C11 C12 167.9(2)
C13 P1 C11 C12 -87.5(2)
Fe1 P1 C11 C12 41.0(2)
P1 C11 C12 P2 -24.2(3)
C25 P2 C12 C11 127.6(2)
C31 P2 C12 C11 -129.7(2)
Fe1 P2 C12 C11 -1.6(2)
C19 P1 C13 C14 -128.9(3)
C11 P1 C13 C14 123.6(3)
Fe1 P1 C13 C14 4.9(3)
C19 P1 C13 C18 54.6(3)
C11 P1 C13 C18 -52.9(3)
Fe1 P1 C13 C18 -171.6(2)
C18 C13 C14 C15 -0.3(5)
P1 C13 C14 C15 -176.9(3)
C13 C14 C15 C16 1.6(5)
C14 C15 C16 C17 -1.5(5)
C15 C16 C17 C18 0.2(5)
C16 C17 C18 C13 1.2(5)
C14 C13 C18 C17 -1.1(5)
P1 C13 C18 C17 175.4(3)
C13 P1 C19 C24 -157.0(3)
C11 P1 C19 C24 -52.3(3)
Fe1 P1 C19 C24 67.5(3)
C13 P1 C19 C20 27.4(3)
C11 P1 C19 C20 132.1(3)
Fe1 P1 C19 C20 -108.2(3)
C24 C19 C20 C21 1.4(5)
P1 C19 C20 C21 177.2(3)
C19 C20 C21 C22 -0.1(6)
C20 C21 C22 C23 -0.5(6)
C21 C22 C23 C24 -0.3(6)
C22 C23 C24 C19 1.8(6)
C20 C19 C24 C23 -2.3(5)
P1 C19 C24 C23 -178.1(3)
C31 P2 C25 C30 -150.5(3)
C12 P2 C25 C30 -45.0(3)
Fe1 P2 C25 C30 77.4(3)
C31 P2 C25 C26 33.9(3)
C12 P2 C25 C26 139.5(3)
Fe1 P2 C25 C26 -98.1(3)
C30 C25 C26 C27 0.6(5)
P2 C25 C26 C27 176.3(3)
C25 C26 C27 C28 0.0(6)
C26 C27 C28 C29 -1.1(6)
C27 C28 C29 C30 1.5(6)
C28 C29 C30 C25 -0.9(6)
C26 C25 C30 C29 -0.1(5)
P2 C25 C30 C29 -175.9(3)
C25 P2 C31 C32 -131.4(3)
C12 P2 C31 C32 123.2(3)
Fe1 P2 C31 C32 1.4(3)
C25 P2 C31 C36 48.4(3)
C12 P2 C31 C36 -57.0(3)
Fe1 P2 C31 C36 -178.8(2)
C36 C31 C32 C33 -0.6(5)
P2 C31 C32 C33 179.2(2)
C31 C32 C33 C34 0.3(5)
C32 C33 C34 C35 0.2(5)
C33 C34 C35 C36 -0.4(5)
C32 C31 C36 C35 0.5(5)
P2 C31 C36 C35 -179.3(2)
C34 C35 C36 C31 0.0(5)
C42 C39 C40 C41 -1.4(5)
C38 C39 C40 C41 176.7(3)
C39 C40 C41 C44 -0.6(5)
C40 C39 C42 C43 2.8(5)
C38 C39 C42 C43 -175.4(3)
C39 C42 C43 C44 -2.1(5)
C40 C41 C44 C43 1.3(5)
C40 C41 C44 P5 -176.9(3)
C42 C43 C44 C41 0.0(5)
C42 C43 C44 P5 178.4(3)
C50 C45 C46 C47 -1.6(5)
P5 C45 C46 C47 174.8(3)
C45 C46 C47 C48 -0.3(5)
C46 C47 C48 C49 1.0(6)
C47 C48 C49 C50 0.3(6)
C50 C45 P5 C51 -174.3(3)
C46 C45 P5 C51 9.2(3)
C50 C45 P5 C44 80.3(3)
C46 C45 P5 C44 -96.1(3)
C41 C44 P5 C45 5.4(3)
C43 C44 P5 C45 -172.8(3)
C41 C44 P5 C51 -101.4(3)
C43 C44 P5 C51 80.4(3)
C48 C49 C50 C45 -2.3(6)
C46 C45 C50 C49 3.0(5)
P5 C45 C50 C49 -173.7(3)
C45 P5 C51 C52 78.6(3)
C44 P5 C51 C52 -177.5(3)
C45 P5 C51 C56 -105.4(3)
C44 P5 C51 C56 -1.5(3)
C56 C51 C52 C53 -0.4(5)
P5 C51 C52 C53 175.8(3)
C51 C52 C53 C54 -0.5(6)
C52 C53 C54 C55 0.4(6)
C53 C54 C55 C56 0.5(6)
C54 C55 C56 C51 -1.4(5)
C52 C51 C56 C55 1.3(5)
P5 C51 C56 C55 -174.7(3)
